data_7121330
loop_
_publ_author_name
'Feng, Jie'
'Ma, Peng-Ju'
'Zeng, Yong-Ming'
'Xu, Yan-Jun'
'Lu, Chong-Dao'

_publ_section_title
;
 Construction of \a-methoxyimidoyl ketonitrones via phosphite-mediated
 addition of \a-keto N-tert-butanesulfinyl imidates to nitrosoarenes.
;
_journal_issue 23
_journal_name_full 'Chemical communications (Cambridge, England)'
_journal_page_first 2882
_journal_page_last 2885
_journal_paper_doi 10.1039/c8cc00345a
_journal_volume 54
_journal_year 2018
_chemical_absolute_configuration syn
_chemical_formula_moiety 'C16 H16 N2 O2 S'
_chemical_formula_sum 'C16 H16 N2 O2 S'
_chemical_formula_weight 300.37
_space_group_crystal_system orthorhombic
_space_group_IT_number 19
_space_group_name_Hall 'P 2ac 2ab'
_space_group_name_H-M_alt 'P 21 21 21'
_symmetry_space_group_name_Hall 'P 2ac 2ab'
_symmetry_space_group_name_H-M 'P 21 21 21'
_atom_sites_solution_hydrogens geom
_atom_sites_solution_primary direct
_audit_creation_date 2017-10-23
_audit_creation_method
;
Olex2 1.2
(compiled 2017.08.10 svn.r3458 for OlexSys, GUI svn.r5381)
;
_audit_update_record
;
2018-01-08 deposited with the CCDC.
2018-02-26 downloaded from the CCDC.
;
_cell_angle_alpha 90
_cell_angle_beta 90
_cell_angle_gamma 90
_cell_formula_units_Z 4
_cell_length_a 7.8609(12)
_cell_length_b 10.9333(17)
_cell_length_c 17.847(3)
_cell_measurement_reflns_used 1043
_cell_measurement_temperature 296(2)
_cell_measurement_theta_max 17.755
_cell_measurement_theta_min 2.283
_cell_volume 1533.9(4)
_computing_cell_refinement 'SAINT v7.68A (Bruker, 2009)'
_computing_data_reduction 'SAINT v7.68A (Bruker, 2009)'
_computing_molecular_graphics 'Olex2 (Dolomanov et al., 2009)'
_computing_publication_material 'Olex2 (Dolomanov et al., 2009)'
_computing_structure_refinement 'ShelXL (Sheldrick, 2015)'
_computing_structure_solution 'ShelXS (Sheldrick, 2008)'
_diffrn_ambient_temperature 296.15
_diffrn_measured_fraction_theta_full 0.999
_diffrn_measured_fraction_theta_max 1.000
_diffrn_measurement_device_type bruker-CCD
_diffrn_radiation_type MoK\a
_diffrn_radiation_wavelength 0.71073
_diffrn_reflns_av_R_equivalents 0.0524
_diffrn_reflns_av_unetI/netI 0.0744
_diffrn_reflns_Laue_measured_fraction_full 0.999
_diffrn_reflns_Laue_measured_fraction_max 1.000
_diffrn_reflns_limit_h_max 8
_diffrn_reflns_limit_h_min -10
_diffrn_reflns_limit_k_max 14
_diffrn_reflns_limit_k_min -9
_diffrn_reflns_limit_l_max 23
_diffrn_reflns_limit_l_min -18
_diffrn_reflns_number 9463
_diffrn_reflns_point_group_measured_fraction_full 0.999
_diffrn_reflns_point_group_measured_fraction_max 0.998
_diffrn_reflns_theta_full 25.242
_diffrn_reflns_theta_max 27.505
_diffrn_reflns_theta_min 2.184
_exptl_absorpt_coefficient_mu 0.216
_exptl_absorpt_correction_T_max 1.0000
_exptl_absorpt_correction_T_min 0.9347
_exptl_absorpt_correction_type multi-scan
_exptl_absorpt_process_details
;
SADABS-2008/1 (Bruker,2008) was used for absorption correction.
wR2(int) was 0.0601 before and 0.0546 after correction.
The Ratio of minimum to maximum transmission is 0.9347.
The \l/2 correction factor is 0.0015.
;
_exptl_crystal_colour colorless
_exptl_crystal_density_diffrn 1.301
_exptl_crystal_description block
_exptl_crystal_F_000 632
_exptl_crystal_size_max 0.176
_exptl_crystal_size_mid 0.164
_exptl_crystal_size_min 0.108
_refine_diff_density_max 0.144
_refine_diff_density_min -0.256
_refine_diff_density_rms 0.037
_refine_ls_abs_structure_details
;
 Flack x determined using 558 quotients [(I+)-(I-)]/[(I+)+(I-)]
 (Parsons and Flack (2004), Acta Cryst. A60, s61).
;
_refine_ls_abs_structure_Flack -0.06(8)
_refine_ls_extinction_method none
_refine_ls_goodness_of_fit_ref 0.985
_refine_ls_hydrogen_treatment constr
_refine_ls_matrix_type full
_refine_ls_number_parameters 192
_refine_ls_number_reflns 3516
_refine_ls_number_restraints 0
_refine_ls_restrained_S_all 0.985
_refine_ls_R_factor_all 0.1114
_refine_ls_R_factor_gt 0.0506
_refine_ls_shift/su_max 0.000
_refine_ls_shift/su_mean 0.000
_refine_ls_structure_factor_coef Fsqd
_refine_ls_weighting_details
;
 w=1/[\s^2^(Fo^2^)+(0.0431P)^2^]
 where P=(Fo^2^+2Fc^2^)/3
;
_refine_ls_weighting_scheme calc
_refine_ls_wR_factor_gt 0.0980
_refine_ls_wR_factor_ref 0.1198
_reflns_Friedel_coverage 0.733
_reflns_Friedel_fraction_full 1.000
_reflns_Friedel_fraction_max 0.995
_reflns_number_gt 1856
_reflns_number_total 3516
_reflns_threshold_expression 'I > 2\s(I)'
_cod_data_source_file c8cc00345a2.cif
_cod_data_source_block 7
_cod_depositor_comments 'Adding full bibliography for 7121328--7121333.cif.'
_cod_database_code 7121330
_shelxl_version_number 2013-2
_shelx_space_group_comment
;
The symmetry employed for this shelxl refinement is uniquely defined
by the following loop, which should always be used as a source of
symmetry information in preference to the above space-group names.
They are only intended as comments.
;
_shelx_estimated_absorpt_t_max 0.977
_shelx_estimated_absorpt_t_min 0.963
_olex2_refinement_description
;
1. Fixed Uiso
 At 1.2 times of:
  All C(H) groups
 At 1.5 times of:
  All C(H,H,H) groups
2.a Aromatic/amide H refined with riding coordinates:
 C5(H5), C9(H9), C8(H8), C7(H7), C12(H12), C13(H13), C6(H6), C16(H16),
 C15(H15), C14(H14)
2.b Idealised Me refined as rotating group:
 C10(H10A,H10B,H10C), C3(H3A,H3B,H3C)
;
_olex2_submission_special_instructions 'No special instructions were received'

loop_
_space_group_symop_operation_xyz
'x, y, z'
'-x+1/2, -y, z+1/2'
'x+1/2, -y+1/2, -z'
'-x, y+1/2, -z+1/2'

loop_
_atom_site_label
_atom_site_type_symbol
_atom_site_fract_x
_atom_site_fract_y
_atom_site_fract_z
_atom_site_U_iso_or_equiv
_atom_site_adp_type
_atom_site_occupancy
_atom_site_site_symmetry_order
_atom_site_calc_flag
_atom_site_refinement_flags_posn
N2 N -0.2288(4) -0.6814(3) -0.1812(2) 0.0594(10) Uani 1 1 d .
C2 C -0.3611(4) -0.5981(3) -0.2078(2) 0.0461(10) Uani 1 1 d .
O1 O -0.3854(3) -0.4953(3) -0.32470(17) 0.0627(8) Uani 1 1 d .
N1 N -0.1408(5) -0.6015(3) -0.3031(2) 0.0698(11) Uani 1 1 d .
C1 C -0.2880(5) -0.5645(4) -0.2825(2) 0.0519(11) Uani 1 1 d .
C11 C -0.3775(6) -0.4817(3) -0.1601(2) 0.0558(11) Uani 1 1 d .
C4 C -0.2460(5) -0.7627(4) -0.1195(2) 0.0504(10) Uani 1 1 d .
C5 C -0.1763(5) -0.8786(4) -0.1237(3) 0.0663(13) Uani 1 1 d .
H5 H -0.1230 -0.9049 -0.1673 0.080 Uiso 1 1 calc R
C9 C -0.3307(5) -0.7285(4) -0.0554(2) 0.0581(11) Uani 1 1 d .
H9 H -0.3793 -0.6511 -0.0525 0.070 Uiso 1 1 calc R
C10 C -0.5290(4) -0.6668(4) -0.2174(2) 0.0600(11) Uani 1 1 d .
H10A H -0.5080 -0.7440 -0.2414 0.090 Uiso 1 1 calc GR
H10B H -0.6050 -0.6191 -0.2478 0.090 Uiso 1 1 calc GR
H10C H -0.5795 -0.6805 -0.1692 0.090 Uiso 1 1 calc GR
C8 C -0.3445(6) -0.8063(4) 0.0042(3) 0.0664(12) Uani 1 1 d .
H8 H -0.4032 -0.7822 0.0469 0.080 Uiso 1 1 calc R
C7 C -0.2715(6) -0.9202(5) 0.0008(3) 0.0791(15) Uani 1 1 d .
H7 H -0.2798 -0.9734 0.0413 0.095 Uiso 1 1 calc R
C12 C -0.5336(7) -0.4299(4) -0.1460(3) 0.0679(13) Uani 1 1 d .
H12 H -0.6315 -0.4661 -0.1651 0.081 Uiso 1 1 calc R
C13 C -0.5464(9) -0.3230(5) -0.1031(3) 0.0942(18) Uani 1 1 d .
H13 H -0.6515 -0.2873 -0.0935 0.113 Uiso 1 1 calc R
C3 C -0.3155(7) -0.4561(5) -0.3962(3) 0.0872(17) Uani 1 1 d .
H3A H -0.4033 -0.4181 -0.4255 0.131 Uiso 1 1 calc GR
H3B H -0.2717 -0.5258 -0.4226 0.131 Uiso 1 1 calc GR
H3C H -0.2253 -0.3986 -0.3877 0.131 Uiso 1 1 calc GR
C6 C -0.1869(6) -0.9545(4) -0.0622(4) 0.0836(17) Uani 1 1 d .
H6 H -0.1350 -1.0309 -0.0639 0.100 Uiso 1 1 calc R
C16 C -0.2331(7) -0.4260(5) -0.1335(3) 0.0928(18) Uani 1 1 d .
H16 H -0.1271 -0.4600 -0.1436 0.111 Uiso 1 1 calc R
C15 C -0.2442(10) -0.3194(6) -0.0918(4) 0.120(2) Uani 1 1 d .
H15 H -0.1463 -0.2803 -0.0750 0.144 Uiso 1 1 calc R
C14 C -0.3999(14) -0.2729(5) -0.0759(4) 0.118(3) Uani 1 1 d .
H14 H -0.4072 -0.2044 -0.0452 0.141 Uiso 1 1 calc R
S1 S -0.05149(15) -0.68475(15) -0.23433(8) 0.0911(5) Uani 1 1 d .
O2 O 0.0792(4) -0.6066(5) -0.1994(2) 0.1368(19) Uani 1 1 d .

loop_
_atom_site_aniso_label
_atom_site_aniso_U_11
_atom_site_aniso_U_22
_atom_site_aniso_U_33
_atom_site_aniso_U_23
_atom_site_aniso_U_13
_atom_site_aniso_U_12
N2 0.0400(17) 0.074(2) 0.064(3) 0.015(2) 0.0095(16) 0.0159(18)
C2 0.0334(18) 0.054(2) 0.051(3) 0.004(2) 0.0015(17) 0.0049(18)
O1 0.0519(17) 0.0721(18) 0.064(2) 0.0157(16) -0.0034(15) 0.0074(16)
N1 0.0449(19) 0.099(3) 0.065(3) 0.025(2) 0.0102(18) 0.013(2)
C1 0.041(2) 0.061(3) 0.054(3) 0.008(2) -0.003(2) -0.001(2)
C11 0.062(3) 0.053(3) 0.053(3) 0.006(2) 0.007(2) -0.005(2)
C4 0.044(2) 0.056(3) 0.051(3) 0.003(2) -0.0016(19) 0.0045(19)
C5 0.060(3) 0.060(3) 0.078(4) -0.002(3) 0.006(3) 0.014(2)
C9 0.065(3) 0.053(2) 0.056(3) 0.003(2) 0.003(2) 0.003(2)
C10 0.042(2) 0.061(3) 0.077(3) -0.006(2) 0.003(2) -0.005(2)
C8 0.070(3) 0.074(3) 0.055(3) 0.003(3) -0.004(2) -0.011(3)
C7 0.071(3) 0.087(4) 0.079(4) 0.029(3) -0.018(3) -0.014(3)
C12 0.087(3) 0.050(3) 0.066(3) 0.010(2) 0.023(3) 0.007(3)
C13 0.131(5) 0.063(4) 0.089(4) 0.006(3) 0.038(4) 0.019(4)
C3 0.090(4) 0.110(4) 0.062(4) 0.035(3) 0.002(3) 0.009(3)
C6 0.072(3) 0.053(3) 0.126(6) 0.021(3) -0.002(4) 0.011(2)
C16 0.092(4) 0.086(4) 0.100(5) -0.012(3) -0.018(3) -0.024(3)
C15 0.142(7) 0.102(5) 0.117(6) -0.033(5) -0.019(5) -0.040(5)
C14 0.206(9) 0.077(4) 0.070(5) -0.009(3) 0.021(5) -0.030(6)
S1 0.0502(7) 0.1408(13) 0.0823(10) 0.0416(9) 0.0229(7) 0.0371(8)
O2 0.0339(18) 0.255(5) 0.122(4) 0.046(4) -0.009(2) -0.010(2)

loop_
_atom_type_symbol
_atom_type_description
_atom_type_scat_dispersion_real
_atom_type_scat_dispersion_imag
_atom_type_scat_source
C C 0.0033 0.0016 'International Tables Vol C Tables 4.2.6.8 and 6.1.1.4'
H H 0.0000 0.0000 'International Tables Vol C Tables 4.2.6.8 and 6.1.1.4'
N N 0.0061 0.0033 'International Tables Vol C Tables 4.2.6.8 and 6.1.1.4'
O O 0.0106 0.0060 'International Tables Vol C Tables 4.2.6.8 and 6.1.1.4'
S S 0.1246 0.1234 'International Tables Vol C Tables 4.2.6.8 and 6.1.1.4'

loop_
_geom_angle_atom_site_label_1
_geom_angle_atom_site_label_2
_geom_angle_atom_site_label_3
_geom_angle
C2 N2 S1 114.7(3)
C4 N2 C2 125.0(3)
C4 N2 S1 120.0(3)
N2 C2 C1 99.7(3)
N2 C2 C11 113.3(3)
N2 C2 C10 110.2(3)
C1 C2 C11 108.8(3)
C1 C2 C10 110.6(3)
C10 C2 C11 113.4(3)
C1 O1 C3 116.9(3)
C1 N1 S1 109.9(3)
O1 C1 C2 115.3(3)
N1 C1 C2 121.7(4)
N1 C1 O1 123.0(4)
C12 C11 C2 121.1(4)
C16 C11 C2 119.3(4)
C16 C11 C12 119.5(4)
C5 C4 N2 119.6(4)
C9 C4 N2 121.3(4)
C9 C4 C5 119.1(4)
C6 C5 C4 119.0(5)
C8 C9 C4 121.1(4)
C9 C8 C7 119.9(4)
C6 C7 C8 119.4(5)
C11 C12 C13 120.5(5)
C14 C13 C12 118.0(6)
C7 C6 C5 121.5(5)
C11 C16 C15 120.4(6)
C14 C15 C16 119.0(6)
C15 C14 C13 122.4(6)
N1 S1 N2 93.06(18)
O2 S1 N2 109.0(2)
O2 S1 N1 106.6(2)

loop_
_geom_bond_atom_site_label_1
_geom_bond_atom_site_label_2
_geom_bond_distance
N2 C2 1.462(5)
N2 C4 1.421(5)
N2 S1 1.686(3)
C2 C1 1.497(5)
C2 C11 1.537(5)
C2 C10 1.528(5)
O1 C1 1.314(4)
O1 C3 1.454(5)
N1 C1 1.279(5)
N1 S1 1.681(4)
C11 C12 1.374(6)
C11 C16 1.373(6)
C4 C5 1.382(5)
C4 C9 1.376(5)
C5 C6 1.379(7)
C9 C8 1.366(5)
C8 C7 1.372(6)
C7 C6 1.360(7)
C12 C13 1.401(6)
C13 C14 1.365(9)
C16 C15 1.386(8)
C15 C14 1.355(8)
S1 O2 1.474(5)
